data_4108246
loop_
_publ_author_name
'Neil C. Tomson'
'Andrew Yan'
'John Arnold'
'Robert G. Bergman'

_publ_contact_author_address
;Department of Chemistry
University of California at Berkeley
Berkeley, CA 94720-1460 (USA)
;
_publ_contact_author_email arnold@berkeley.edu
_publ_contact_author_name 'Prof. John Arnold'
_publ_contact_author_phone (+1)510-643-5181
_publ_section_title
;
 An Unusally Diverse Array of Products Formed upon Carbonylation of a
 Dialkylniobium Complex
;
_journal_name_full 'Journal of the American Chemical Society'
_journal_page_first 11262
_journal_page_last 11263
_journal_paper_doi 10.1021/ja803729k
_journal_volume 130
_journal_year 2008
_chemical_formula_moiety 'C44 H65 N4 Nb'
_chemical_formula_sum 'C44 H65 N4 Nb'
_chemical_formula_weight 742.91
_chemical_name_common (BDI)(XylNCMe2)Nb(NCMe3)
_space_group_IT_number 2
_symmetry_cell_setting triclinic
_symmetry_Int_Tables_number 2
_symmetry_space_group_name_Hall '-P 1'
_symmetry_space_group_name_H-M 'P -1'
_atom_sites_solution_hydrogens geom
_atom_sites_solution_primary direct
_atom_sites_solution_secondary difmap
_audit_creation_method SHELXL-97
_cell_angle_alpha 99.359(3)
_cell_angle_beta 93.498(3)
_cell_angle_gamma 94.676(3)
_cell_formula_units_Z 2
_cell_length_a 12.253(3)
_cell_length_b 13.004(3)
_cell_length_c 13.033(3)
_cell_measurement_reflns_used 1899
_cell_measurement_temperature 119(2)
_cell_measurement_theta_max 43.717
_cell_measurement_theta_min 6.613
_cell_volume 2036.4(8)
_computing_cell_refinement 'Bruker SAINT v7.07'
_computing_data_collection 'Bruker SMART v5.054d'
_computing_data_reduction 'Bruker SAINT v7.07'
_computing_molecular_graphics 'Bruker-AXS XP v.6'
_computing_publication_material 'Bruker-AXS XP v.6'
_computing_structure_refinement 'SHELXL-97 (Sheldrick, 1997)'
_computing_structure_solution 'SHELXS-97 (Sheldrick, 1990)'
_diffrn_ambient_temperature 119(2)
_diffrn_measured_fraction_theta_full 0.958
_diffrn_measured_fraction_theta_max 0.958
_diffrn_measurement_device_type 'SMART 1000'
_diffrn_measurement_method '\w scans'
_diffrn_radiation_monochromator graphite
_diffrn_radiation_probe x-ray
_diffrn_radiation_type MoK\a
_diffrn_radiation_wavelength 0.71073
_diffrn_reflns_av_R_equivalents 0.0341
_diffrn_reflns_av_sigmaI/netI 0.0809
_diffrn_reflns_limit_h_max 14
_diffrn_reflns_limit_h_min -12
_diffrn_reflns_limit_k_max 15
_diffrn_reflns_limit_k_min -12
_diffrn_reflns_limit_l_max 15
_diffrn_reflns_limit_l_min -15
_diffrn_reflns_number 10381
_diffrn_reflns_theta_full 24.72
_diffrn_reflns_theta_max 24.72
_diffrn_reflns_theta_min 3.31
_diffrn_source 'fine-focus sealed tube'
_diffrn_standards_decay_% 0
_diffrn_standards_interval_count 0
_diffrn_standards_interval_time 0
_diffrn_standards_number 0
_exptl_absorpt_coefficient_mu 0.330
_exptl_absorpt_correction_T_max 1
_exptl_absorpt_correction_T_min 0.896711
_exptl_absorpt_correction_type empirical
_exptl_absorpt_process_details 'Blessing, 1995'
_exptl_crystal_colour 'dark red'
_exptl_crystal_density_diffrn 1.212
_exptl_crystal_description block
_exptl_crystal_F_000 796
_exptl_crystal_size_max 0.17
_exptl_crystal_size_mid 0.16
_exptl_crystal_size_min 0.05
_refine_diff_density_max 0.909
_refine_diff_density_min -0.357
_refine_diff_density_rms 0.082
_refine_ls_extinction_method none
_refine_ls_goodness_of_fit_ref 0.994
_refine_ls_hydrogen_treatment constr
_refine_ls_matrix_type full
_refine_ls_number_parameters 447
_refine_ls_number_reflns 6674
_refine_ls_number_restraints 0
_refine_ls_restrained_S_all 0.994
_refine_ls_R_factor_all 0.0806
_refine_ls_R_factor_gt 0.0476
_refine_ls_shift/su_max 0.001
_refine_ls_shift/su_mean 0.000
_refine_ls_structure_factor_coef Fsqd
_refine_ls_weighting_details 'calc w=1/[\s^2^(Fo^2^)+(0.0600P)^2^+0.0000P] where P=(Fo^2^+2Fc^2^)/3'
_refine_ls_weighting_scheme calc
_refine_ls_wR_factor_gt 0.0996
_refine_ls_wR_factor_ref 0.1120
_reflns_number_gt 4866
_reflns_number_total 6674
_reflns_threshold_expression >2sigma(I)
_cod_data_source_file ja803729k-file007.cif
_cod_data_source_block n5c55txs1
_cod_database_code 4108246

loop_
_symmetry_equiv_pos_as_xyz
'x, y, z'
'-x, -y, -z'

loop_
_atom_site_label
_atom_site_type_symbol
_atom_site_fract_x
_atom_site_fract_y
_atom_site_fract_z
_atom_site_U_iso_or_equiv
_atom_site_adp_type
_atom_site_occupancy
_atom_site_symmetry_multiplicity
_atom_site_calc_flag
_atom_site_refinement_flags
Nb1 Nb 0.27252(3) 0.73632(3) 0.22941(3) 0.01744(12) Uani 1 1 d .
N1 N 0.2812(2) 0.5845(2) 0.2137(2) 0.0176(7) Uani 1 1 d .
N2 N 0.3855(2) 0.8086(2) 0.1866(2) 0.0187(7) Uani 1 1 d .
N3 N 0.1392(2) 0.8272(2) 0.1874(2) 0.0163(7) Uani 1 1 d .
N4 N 0.2447(2) 0.7892(2) 0.3904(2) 0.0177(7) Uani 1 1 d .
C1 C 0.1983(3) 0.5924(3) 0.1289(3) 0.0193(9) Uani 1 1 d .
C2 C 0.0809(3) 0.5536(3) 0.1446(3) 0.0283(10) Uani 1 1 d .
H2A H 0.0735 0.4785 0.1342 0.042 Uiso 1 1 calc R
H2B H 0.0314 0.5772 0.0952 0.042 Uiso 1 1 calc R
H2C H 0.0637 0.5807 0.2141 0.042 Uiso 1 1 calc R
C3 C 0.2287(3) 0.5474(3) 0.0204(3) 0.0296(10) Uani 1 1 d .
H3A H 0.2290 0.4729 0.0140 0.044 Uiso 1 1 calc R
H3B H 0.3003 0.5775 0.0094 0.044 Uiso 1 1 calc R
H3C H 0.1759 0.5635 -0.0308 0.044 Uiso 1 1 calc R
C4 C 0.3401(3) 0.4946(3) 0.2154(3) 0.0179(8) Uani 1 1 d .
C5 C 0.2946(3) 0.4146(3) 0.2654(3) 0.0214(9) Uani 1 1 d .
C6 C 0.3454(3) 0.3232(3) 0.2610(3) 0.0254(9) Uani 1 1 d .
H6A H 0.3142 0.2694 0.2920 0.030 Uiso 1 1 calc R
C7 C 0.4412(3) 0.3093(3) 0.2120(3) 0.0297(10) Uani 1 1 d .
H7A H 0.4731 0.2465 0.2079 0.036 Uiso 1 1 calc R
C8 C 0.4886(3) 0.3910(3) 0.1691(3) 0.0263(9) Uani 1 1 d .
H8A H 0.5545 0.3830 0.1383 0.032 Uiso 1 1 calc R
C9 C 0.4414(3) 0.4841(3) 0.1704(3) 0.0189(8) Uani 1 1 d .
C10 C 0.1963(3) 0.4285(3) 0.3279(3) 0.0293(10) Uani 1 1 d .
H10A H 0.1938 0.3795 0.3756 0.044 Uiso 1 1 calc R
H10B H 0.1308 0.4163 0.2818 0.044 Uiso 1 1 calc R
H10C H 0.2016 0.4985 0.3663 0.044 Uiso 1 1 calc R
C11 C 0.5011(3) 0.5728(3) 0.1309(3) 0.0264(9) Uani 1 1 d .
H11A H 0.5746 0.5564 0.1180 0.040 Uiso 1 1 calc R
H11B H 0.5036 0.6352 0.1820 0.040 Uiso 1 1 calc R
H11C H 0.4636 0.5836 0.0672 0.040 Uiso 1 1 calc R
C12 C 0.4796(3) 0.8773(3) 0.1659(3) 0.0234(9) Uani 1 1 d .
C13 C 0.5254(4) 0.8324(3) 0.0639(3) 0.0391(12) Uani 1 1 d .
H13A H 0.5481 0.7641 0.0682 0.059 Uiso 1 1 calc R
H13B H 0.5874 0.8776 0.0514 0.059 Uiso 1 1 calc R
H13C H 0.4698 0.8271 0.0076 0.059 Uiso 1 1 calc R
C14 C 0.4431(3) 0.9861(3) 0.1606(4) 0.0371(11) Uani 1 1 d .
H14A H 0.3878 0.9814 0.1042 0.056 Uiso 1 1 calc R
H14B H 0.5050 1.0320 0.1493 0.056 Uiso 1 1 calc R
H14C H 0.4136 1.0132 0.2251 0.056 Uiso 1 1 calc R
C15 C 0.5673(3) 0.8866(3) 0.2559(3) 0.0314(10) Uani 1 1 d .
H15A H 0.5910 0.8187 0.2601 0.047 Uiso 1 1 calc R
H15B H 0.5373 0.9140 0.3200 0.047 Uiso 1 1 calc R
H15C H 0.6287 0.9328 0.2443 0.047 Uiso 1 1 calc R
C16 C 0.0584(3) 0.8042(3) 0.0981(3) 0.0206(9) Uani 1 1 d .
C17 C 0.0881(3) 0.8120(3) -0.0030(3) 0.0202(9) Uani 1 1 d .
C18 C 0.0055(3) 0.7883(3) -0.0846(3) 0.0249(9) Uani 1 1 d .
H18A H 0.0239 0.7915 -0.1523 0.030 Uiso 1 1 calc R
C19 C -0.1011(3) 0.7606(3) -0.0680(3) 0.0283(10) Uani 1 1 d .
H19A H -0.1543 0.7465 -0.1236 0.034 Uiso 1 1 calc R
C20 C -0.1296(3) 0.7536(3) 0.0318(3) 0.0273(10) Uani 1 1 d .
H20A H -0.2024 0.7353 0.0428 0.033 Uiso 1 1 calc R
C21 C -0.0509(3) 0.7736(3) 0.1165(3) 0.0210(9) Uani 1 1 d .
C22 C 0.2016(3) 0.8512(3) -0.0286(3) 0.0275(10) Uani 1 1 d .
H22A H 0.2504 0.8619 0.0354 0.033 Uiso 1 1 calc R
C23 C 0.1999(4) 0.9561(3) -0.0677(4) 0.0397(12) Uani 1 1 d .
H23A H 0.1696 1.0057 -0.0170 0.060 Uiso 1 1 calc R
H23B H 0.1556 0.9465 -0.1324 0.060 Uiso 1 1 calc R
H23C H 0.2734 0.9817 -0.0781 0.060 Uiso 1 1 calc R
C24 C 0.2500(4) 0.7743(4) -0.1106(4) 0.0479(13) Uani 1 1 d .
H24A H 0.2517 0.7080 -0.0876 0.072 Uiso 1 1 calc R
H24B H 0.3233 0.8008 -0.1206 0.072 Uiso 1 1 calc R
H24C H 0.2055 0.7658 -0.1752 0.072 Uiso 1 1 calc R
C25 C -0.0843(3) 0.7606(3) 0.2245(3) 0.0237(9) Uani 1 1 d .
H25A H -0.0212 0.7384 0.2624 0.028 Uiso 1 1 calc R
C26 C -0.1142(3) 0.8633(3) 0.2869(3) 0.0380(11) Uani 1 1 d .
H26A H -0.0543 0.9164 0.2897 0.057 Uiso 1 1 calc R
H26B H -0.1282 0.8533 0.3564 0.057 Uiso 1 1 calc R
H26C H -0.1786 0.8847 0.2537 0.057 Uiso 1 1 calc R
C27 C -0.1807(3) 0.6765(3) 0.2206(3) 0.0354(11) Uani 1 1 d .
H27A H -0.1627 0.6117 0.1816 0.053 Uiso 1 1 calc R
H27B H -0.2450 0.6983 0.1876 0.053 Uiso 1 1 calc R
H27C H -0.1946 0.6668 0.2903 0.053 Uiso 1 1 calc R
C28 C 0.1075(3) 1.0136(3) 0.1951(3) 0.0278(10) Uani 1 1 d .
H28A H 0.0428 0.9877 0.1501 0.042 Uiso 1 1 calc R
H28B H 0.1620 1.0433 0.1557 0.042 Uiso 1 1 calc R
H28C H 0.0894 1.0664 0.2503 0.042 Uiso 1 1 calc R
C29 C 0.1522(3) 0.9246(3) 0.2411(3) 0.0171(8) Uani 1 1 d .
C30 C 0.2048(3) 0.9530(3) 0.3407(3) 0.0199(9) Uani 1 1 d .
H30A H 0.2225 1.0246 0.3614 0.024 Uiso 1 1 calc R
C31 C 0.2356(3) 0.8919(3) 0.4156(3) 0.0208(9) Uani 1 1 d .
C32 C 0.2555(3) 0.9468(3) 0.5266(3) 0.0276(10) Uani 1 1 d .
H32A H 0.2759 0.8977 0.5703 0.041 Uiso 1 1 calc R
H32B H 0.1897 0.9759 0.5490 0.041 Uiso 1 1 calc R
H32C H 0.3136 1.0019 0.5314 0.041 Uiso 1 1 calc R
C33 C 0.2538(3) 0.7263(3) 0.4713(3) 0.0211(9) Uani 1 1 d .
C34 C 0.3563(3) 0.6901(3) 0.4962(3) 0.0240(9) Uani 1 1 d .
C35 C 0.3624(4) 0.6269(3) 0.5726(3) 0.0318(10) Uani 1 1 d .
H35A H 0.4292 0.6023 0.5898 0.038 Uiso 1 1 calc R
C36 C 0.2716(4) 0.6000(3) 0.6230(3) 0.0332(11) Uani 1 1 d .
H36A H 0.2775 0.5578 0.6739 0.040 Uiso 1 1 calc R
C37 C 0.1721(4) 0.6353(3) 0.5982(3) 0.0316(10) Uani 1 1 d .
H37A H 0.1112 0.6166 0.6326 0.038 Uiso 1 1 calc R
C38 C 0.1614(3) 0.6987(3) 0.5224(3) 0.0227(9) Uani 1 1 d .
C39 C 0.4607(3) 0.7227(3) 0.4466(3) 0.0283(10) Uani 1 1 d .
H39A H 0.4390 0.7422 0.3793 0.034 Uiso 1 1 calc R
C40 C 0.5231(4) 0.8194(3) 0.5156(4) 0.0394(12) Uani 1 1 d .
H40A H 0.5885 0.8394 0.4840 0.059 Uiso 1 1 calc R
H40B H 0.5425 0.8030 0.5832 0.059 Uiso 1 1 calc R
H40C H 0.4771 0.8761 0.5227 0.059 Uiso 1 1 calc R
C41 C 0.5365(3) 0.6351(3) 0.4268(3) 0.0365(11) Uani 1 1 d .
H41A H 0.4971 0.5750 0.3837 0.055 Uiso 1 1 calc R
H41B H 0.5615 0.6167 0.4921 0.055 Uiso 1 1 calc R
H41C H 0.5985 0.6585 0.3922 0.055 Uiso 1 1 calc R
C42 C 0.0485(3) 0.7314(3) 0.4962(3) 0.0273(10) Uani 1 1 d .
H42A H 0.0549 0.7743 0.4412 0.033 Uiso 1 1 calc R
C43 C 0.0045(4) 0.7980(3) 0.5907(4) 0.0408(12) Uani 1 1 d .
H43A H 0.0561 0.8575 0.6164 0.061 Uiso 1 1 calc R
H43B H -0.0056 0.7566 0.6446 0.061 Uiso 1 1 calc R
H43C H -0.0646 0.8213 0.5700 0.061 Uiso 1 1 calc R
C44 C -0.0327(3) 0.6363(3) 0.4545(3) 0.0336(11) Uani 1 1 d .
H44A H -0.0046 0.5953 0.3956 0.050 Uiso 1 1 calc R
H44B H -0.1019 0.6593 0.4335 0.050 Uiso 1 1 calc R
H44C H -0.0428 0.5946 0.5082 0.050 Uiso 1 1 calc R

loop_
_atom_site_aniso_label
_atom_site_aniso_U_11
_atom_site_aniso_U_22
_atom_site_aniso_U_33
_atom_site_aniso_U_23
_atom_site_aniso_U_13
_atom_site_aniso_U_12
Nb1 0.0150(2) 0.01801(19) 0.0188(2) 0.00184(13) 0.00186(14) 0.00105(13)
N1 0.0141(17) 0.0199(17) 0.0193(18) 0.0036(13) 0.0033(14) 0.0016(13)
N2 0.0120(17) 0.0186(17) 0.0252(19) 0.0045(13) -0.0012(14) 0.0004(13)
N3 0.0119(16) 0.0172(16) 0.0193(17) 0.0013(13) 0.0006(13) 0.0030(13)
N4 0.0172(17) 0.0218(17) 0.0130(17) 0.0011(13) 0.0005(13) -0.0006(13)
C1 0.018(2) 0.021(2) 0.018(2) 0.0003(16) -0.0026(17) 0.0032(16)
C2 0.021(2) 0.023(2) 0.038(3) 0.0018(18) -0.0019(19) -0.0007(17)
C3 0.036(3) 0.032(2) 0.021(2) 0.0042(18) -0.0029(19) 0.007(2)
C4 0.017(2) 0.017(2) 0.017(2) -0.0012(15) -0.0028(16) 0.0001(16)
C5 0.023(2) 0.023(2) 0.018(2) 0.0021(16) -0.0001(17) 0.0010(17)
C6 0.031(2) 0.021(2) 0.025(2) 0.0101(17) -0.0049(19) 0.0001(18)
C7 0.037(3) 0.024(2) 0.030(2) 0.0027(18) -0.002(2) 0.0153(19)
C8 0.023(2) 0.031(2) 0.026(2) 0.0047(18) 0.0035(18) 0.0071(18)
C9 0.017(2) 0.020(2) 0.020(2) 0.0039(16) 0.0000(17) 0.0027(16)
C10 0.029(2) 0.027(2) 0.035(3) 0.0122(19) 0.013(2) 0.0014(19)
C11 0.018(2) 0.032(2) 0.030(2) 0.0039(18) 0.0059(18) 0.0053(18)
C12 0.016(2) 0.025(2) 0.028(2) 0.0053(17) 0.0011(18) -0.0029(17)
C13 0.037(3) 0.043(3) 0.036(3) 0.006(2) 0.012(2) -0.012(2)
C14 0.030(3) 0.028(2) 0.054(3) 0.019(2) -0.005(2) -0.008(2)
C15 0.019(2) 0.036(3) 0.039(3) 0.013(2) -0.003(2) -0.0081(19)
C16 0.022(2) 0.016(2) 0.023(2) 0.0002(16) -0.0025(18) 0.0053(16)
C17 0.019(2) 0.019(2) 0.023(2) 0.0045(16) -0.0028(18) 0.0026(16)
C18 0.031(3) 0.021(2) 0.023(2) 0.0054(16) -0.0009(19) 0.0006(18)
C19 0.027(2) 0.022(2) 0.032(3) 0.0038(18) -0.013(2) -0.0039(18)
C20 0.018(2) 0.021(2) 0.042(3) 0.0036(18) -0.004(2) -0.0019(17)
C21 0.019(2) 0.016(2) 0.029(2) 0.0031(16) 0.0014(18) 0.0074(16)
C22 0.020(2) 0.040(3) 0.023(2) 0.0091(18) -0.0003(18) -0.0008(19)
C23 0.038(3) 0.035(3) 0.046(3) 0.009(2) 0.009(2) -0.005(2)
C24 0.050(3) 0.050(3) 0.053(3) 0.021(2) 0.023(3) 0.017(2)
C25 0.014(2) 0.023(2) 0.033(2) 0.0000(17) 0.0007(18) 0.0030(16)
C26 0.025(3) 0.042(3) 0.043(3) -0.006(2) 0.009(2) 0.005(2)
C27 0.024(2) 0.041(3) 0.040(3) 0.005(2) 0.004(2) -0.001(2)
C28 0.033(3) 0.021(2) 0.029(2) 0.0023(17) -0.003(2) 0.0068(18)
C29 0.013(2) 0.022(2) 0.017(2) 0.0018(16) 0.0038(16) 0.0036(16)
C30 0.026(2) 0.0094(18) 0.024(2) 0.0016(15) 0.0023(18) -0.0027(16)
C31 0.013(2) 0.022(2) 0.025(2) -0.0002(17) 0.0016(17) -0.0007(16)
C32 0.037(3) 0.024(2) 0.019(2) -0.0004(17) -0.0035(19) -0.0038(19)
C33 0.027(2) 0.018(2) 0.016(2) -0.0004(15) -0.0021(18) -0.0023(17)
C34 0.025(2) 0.024(2) 0.021(2) 0.0038(17) -0.0004(18) -0.0019(18)
C35 0.033(3) 0.034(2) 0.029(3) 0.0096(19) -0.004(2) 0.002(2)
C36 0.043(3) 0.032(2) 0.027(3) 0.0149(19) 0.002(2) -0.002(2)
C37 0.035(3) 0.035(2) 0.025(2) 0.0059(19) 0.009(2) -0.003(2)
C38 0.026(2) 0.025(2) 0.016(2) -0.0001(16) 0.0016(18) -0.0022(17)
C39 0.025(2) 0.042(3) 0.020(2) 0.0122(18) -0.0007(19) 0.004(2)
C40 0.033(3) 0.039(3) 0.043(3) 0.009(2) -0.003(2) -0.010(2)
C41 0.030(3) 0.047(3) 0.033(3) 0.008(2) 0.000(2) 0.007(2)
C42 0.030(2) 0.030(2) 0.024(2) 0.0062(17) 0.0126(19) 0.0009(19)
C43 0.039(3) 0.040(3) 0.045(3) 0.003(2) 0.016(2) 0.005(2)
C44 0.026(2) 0.046(3) 0.029(3) 0.008(2) 0.007(2) 0.001(2)

loop_
_atom_type_symbol
_atom_type_description
_atom_type_scat_dispersion_real
_atom_type_scat_dispersion_imag
_atom_type_scat_source
C C 0.0033 0.0016 'International Tables Vol C Tables 4.2.6.8 and 6.1.1.4'
H H 0.0000 0.0000 'International Tables Vol C Tables 4.2.6.8 and 6.1.1.4'
N N 0.0061 0.0033 'International Tables Vol C Tables 4.2.6.8 and 6.1.1.4'
Nb Nb -2.0727 0.6215 'International Tables Vol C Tables 4.2.6.8 and 6.1.1.4'

loop_
_geom_angle_atom_site_label_1
_geom_angle_atom_site_label_2
_geom_angle_atom_site_label_3
_geom_angle
N2 Nb1 N1 115.56(12)
N2 Nb1 N4 112.97(12)
N1 Nb1 N4 106.51(12)
N2 Nb1 N3 99.95(12)
N1 Nb1 N3 131.06(11)
N4 Nb1 N3 87.57(11)
N2 Nb1 C1 119.03(14)
N1 Nb1 C1 41.10(12)
N4 Nb1 C1 127.01(13)
N3 Nb1 C1 92.94(12)
C4 N1 C1 122.8(3)
C4 N1 Nb1 152.5(2)
C1 N1 Nb1 77.94(19)
C12 N2 Nb1 171.9(3)
C29 N3 C16 118.2(3)
C29 N3 Nb1 111.2(2)
C16 N3 Nb1 129.0(2)
C31 N4 C33 119.8(3)
C31 N4 Nb1 114.9(2)
C33 N4 Nb1 124.4(2)
N1 C1 C3 114.5(3)
N1 C1 C2 115.7(3)
C3 C1 C2 110.4(3)
N1 C1 Nb1 60.96(16)
C3 C1 Nb1 127.2(3)
C2 C1 Nb1 118.2(2)
C1 C2 H2A 109.5
C1 C2 H2B 109.5
H2A C2 H2B 109.5
C1 C2 H2C 109.5
H2A C2 H2C 109.5
H2B C2 H2C 109.5
C1 C3 H3A 109.5
C1 C3 H3B 109.5
H3A C3 H3B 109.5
C1 C3 H3C 109.5
H3A C3 H3C 109.5
H3B C3 H3C 109.5
C5 C4 C9 119.7(3)
C5 C4 N1 117.7(3)
C9 C4 N1 122.5(3)
C6 C5 C4 118.9(3)
C6 C5 C10 119.2(3)
C4 C5 C10 121.8(3)
C5 C6 C7 121.9(4)
C5 C6 H6A 119.1
C7 C6 H6A 119.1
C8 C7 C6 118.5(4)
C8 C7 H7A 120.8
C6 C7 H7A 120.8
C7 C8 C9 122.3(4)
C7 C8 H8A 118.8
C9 C8 H8A 118.8
C8 C9 C4 118.4(3)
C8 C9 C11 119.8(3)
C4 C9 C11 121.7(3)
C5 C10 H10A 109.5
C5 C10 H10B 109.5
H10A C10 H10B 109.5
C5 C10 H10C 109.5
H10A C10 H10C 109.5
H10B C10 H10C 109.5
C9 C11 H11A 109.5
C9 C11 H11B 109.5
H11A C11 H11B 109.5
C9 C11 H11C 109.5
H11A C11 H11C 109.5
H11B C11 H11C 109.5
N2 C12 C13 110.2(3)
N2 C12 C15 108.5(3)
C13 C12 C15 110.1(3)
N2 C12 C14 109.2(3)
C13 C12 C14 110.3(3)
C15 C12 C14 108.5(3)
C12 C13 H13A 109.5
C12 C13 H13B 109.5
H13A C13 H13B 109.5
C12 C13 H13C 109.5
H13A C13 H13C 109.5
H13B C13 H13C 109.5
C12 C14 H14A 109.5
C12 C14 H14B 109.5
H14A C14 H14B 109.5
C12 C14 H14C 109.5
H14A C14 H14C 109.5
H14B C14 H14C 109.5
C12 C15 H15A 109.5
C12 C15 H15B 109.5
H15A C15 H15B 109.5
C12 C15 H15C 109.5
H15A C15 H15C 109.5
H15B C15 H15C 109.5
C17 C16 C21 121.1(3)
C17 C16 N3 121.2(3)
C21 C16 N3 117.7(3)
C18 C17 C16 117.6(4)
C18 C17 C22 117.8(3)
C16 C17 C22 124.4(3)
C19 C18 C17 122.1(4)
C19 C18 H18A 118.9
C17 C18 H18A 118.9
C18 C19 C20 119.8(4)
C18 C19 H19A 120.1
C20 C19 H19A 120.1
C19 C20 C21 121.1(4)
C19 C20 H20A 119.4
C21 C20 H20A 119.4
C20 C21 C16 118.3(4)
C20 C21 C25 119.7(3)
C16 C21 C25 122.1(3)
C17 C22 C24 112.9(3)
C17 C22 C23 111.2(3)
C24 C22 C23 108.2(3)
C17 C22 H22A 108.1
C24 C22 H22A 108.1
C23 C22 H22A 108.1
C22 C23 H23A 109.5
C22 C23 H23B 109.5
H23A C23 H23B 109.5
C22 C23 H23C 109.5
H23A C23 H23C 109.5
H23B C23 H23C 109.5
C22 C24 H24A 109.5
C22 C24 H24B 109.5
H24A C24 H24B 109.5
C22 C24 H24C 109.5
H24A C24 H24C 109.5
H24B C24 H24C 109.5
C21 C25 C26 112.1(3)
C21 C25 C27 112.5(3)
C26 C25 C27 108.9(3)
C21 C25 H25A 107.7
C26 C25 H25A 107.7
C27 C25 H25A 107.7
C25 C26 H26A 109.5
C25 C26 H26B 109.5
H26A C26 H26B 109.5
C25 C26 H26C 109.5
H26A C26 H26C 109.5
H26B C26 H26C 109.5
C25 C27 H27A 109.5
C25 C27 H27B 109.5
H27A C27 H27B 109.5
C25 C27 H27C 109.5
H27A C27 H27C 109.5
H27B C27 H27C 109.5
C29 C28 H28A 109.5
C29 C28 H28B 109.5
H28A C28 H28B 109.5
C29 C28 H28C 109.5
H28A C28 H28C 109.5
H28B C28 H28C 109.5
N3 C29 C30 124.7(3)
N3 C29 C28 120.4(3)
C30 C29 C28 115.0(3)
C29 C30 C31 131.0(3)
C29 C30 H30A 114.5
C31 C30 H30A 114.5
N4 C31 C30 122.2(3)
N4 C31 C32 121.0(3)
C30 C31 C32 116.8(3)
C31 C32 H32A 109.5
C31 C32 H32B 109.5
H32A C32 H32B 109.5
C31 C32 H32C 109.5
H32A C32 H32C 109.5
H32B C32 H32C 109.5
C38 C33 C34 120.5(4)
C38 C33 N4 120.2(3)
C34 C33 N4 119.3(3)
C35 C34 C33 118.3(4)
C35 C34 C39 119.3(4)
C33 C34 C39 122.4(3)
C36 C35 C34 121.3(4)
C36 C35 H35A 119.4
C34 C35 H35A 119.4
C37 C36 C35 120.1(4)
C37 C36 H36A 119.9
C35 C36 H36A 119.9
C36 C37 C38 121.0(4)
C36 C37 H37A 119.5
C38 C37 H37A 119.5
C37 C38 C33 118.9(4)
C37 C38 C42 118.2(4)
C33 C38 C42 122.9(3)
C41 C39 C34 113.0(3)
C41 C39 C40 109.9(3)
C34 C39 C40 109.9(3)
C41 C39 H39A 107.9
C34 C39 H39A 107.9
C40 C39 H39A 107.9
C39 C40 H40A 109.5
C39 C40 H40B 109.5
H40A C40 H40B 109.5
C39 C40 H40C 109.5
H40A C40 H40C 109.5
H40B C40 H40C 109.5
C39 C41 H41A 109.5
C39 C41 H41B 109.5
H41A C41 H41B 109.5
C39 C41 H41C 109.5
H41A C41 H41C 109.5
H41B C41 H41C 109.5
C38 C42 C44 111.1(3)
C38 C42 C43 111.8(3)
C44 C42 C43 110.0(3)
C38 C42 H42A 107.9
C44 C42 H42A 107.9
C43 C42 H42A 107.9
C42 C43 H43A 109.5
C42 C43 H43B 109.5
H43A C43 H43B 109.5
C42 C43 H43C 109.5
H43A C43 H43C 109.5
H43B C43 H43C 109.5
C42 C44 H44A 109.5
C42 C44 H44B 109.5
H44A C44 H44B 109.5
C42 C44 H44C 109.5
H44A C44 H44C 109.5
H44B C44 H44C 109.5

loop_
_geom_bond_atom_site_label_1
_geom_bond_atom_site_label_2
_geom_bond_distance
Nb1 N2 1.779(3)
Nb1 N1 1.964(3)
Nb1 N4 2.156(3)
Nb1 N3 2.187(3)
Nb1 C1 2.197(4)
N1 C4 1.425(4)
N1 C1 1.477(4)
N2 C12 1.465(4)
N3 C29 1.337(4)
N3 C16 1.457(5)
N4 C31 1.338(5)
N4 C33 1.440(5)
C1 C3 1.520(5)
C1 C2 1.522(5)
C2 H2A 0.9600
C2 H2B 0.9600
C2 H2C 0.9600
C3 H3A 0.9600
C3 H3B 0.9600
C3 H3C 0.9600
C4 C5 1.410(5)
C4 C9 1.412(5)
C5 C6 1.381(5)
C5 C10 1.500(5)
C6 C7 1.382(5)
C6 H6A 0.9300
C7 C8 1.381(5)
C7 H7A 0.9300
C8 C9 1.382(5)
C8 H8A 0.9300
C9 C11 1.494(5)
C10 H10A 0.9600
C10 H10B 0.9600
C10 H10C 0.9600
C11 H11A 0.9600
C11 H11B 0.9600
C11 H11C 0.9600
C12 C13 1.522(6)
C12 C15 1.525(5)
C12 C14 1.529(5)
C13 H13A 0.9600
C13 H13B 0.9600
C13 H13C 0.9600
C14 H14A 0.9600
C14 H14B 0.9600
C14 H14C 0.9600
C15 H15A 0.9600
C15 H15B 0.9600
C15 H15C 0.9600
C16 C17 1.405(5)
C16 C21 1.411(5)
C17 C18 1.400(5)
C17 C22 1.517(5)
C18 C19 1.366(5)
C18 H18A 0.9300
C19 C20 1.382(6)
C19 H19A 0.9300
C20 C21 1.397(5)
C20 H20A 0.9300
C21 C25 1.522(5)
C22 C24 1.523(6)
C22 C23 1.533(6)
C22 H22A 0.9800
C23 H23A 0.9600
C23 H23B 0.9600
C23 H23C 0.9600
C24 H24A 0.9600
C24 H24B 0.9600
C24 H24C 0.9600
C25 C26 1.531(5)
C25 C27 1.535(5)
C25 H25A 0.9800
C26 H26A 0.9600
C26 H26B 0.9600
C26 H26C 0.9600
C27 H27A 0.9600
C27 H27B 0.9600
C27 H27C 0.9600
C28 C29 1.513(5)
C28 H28A 0.9600
C28 H28B 0.9600
C28 H28C 0.9600
C29 C30 1.393(5)
C30 C31 1.408(5)
C30 H30A 0.9300
C31 C32 1.502(5)
C32 H32A 0.9600
C32 H32B 0.9600
C32 H32C 0.9600
C33 C38 1.399(5)
C33 C34 1.414(5)
C34 C35 1.393(5)
C34 C39 1.528(5)
C35 C36 1.376(6)
C35 H35A 0.9300
C36 C37 1.376(6)
C36 H36A 0.9300
C37 C38 1.393(6)
C37 H37A 0.9300
C38 C42 1.515(5)
C39 C41 1.527(5)
C39 C40 1.538(5)
C39 H39A 0.9800
C40 H40A 0.9600
C40 H40B 0.9600
C40 H40C 0.9600
C41 H41A 0.9600
C41 H41B 0.9600
C41 H41C 0.9600
C42 C44 1.526(5)
C42 C43 1.539(5)
C42 H42A 0.9800
C43 H43A 0.9600
C43 H43B 0.9600
C43 H43C 0.9600
C44 H44A 0.9600
C44 H44B 0.9600
C44 H44C 0.9600

loop_
_geom_torsion_atom_site_label_1
_geom_torsion_atom_site_label_2
_geom_torsion_atom_site_label_3
_geom_torsion_atom_site_label_4
_geom_torsion
N2 Nb1 N1 C4 36.5(6)
N4 Nb1 N1 C4 -89.9(5)
N3 Nb1 N1 C4 168.6(5)
C1 Nb1 N1 C4 142.2(6)
N2 Nb1 N1 C1 -105.7(2)
N4 Nb1 N1 C1 127.96(19)
N3 Nb1 N1 C1 26.5(2)
N1 Nb1 N2 C12 -126.9(18)
N4 Nb1 N2 C12 -3.9(18)
N3 Nb1 N2 C12 87.7(18)
C1 Nb1 N2 C12 -173.3(18)
N2 Nb1 N3 C29 -63.6(3)
N1 Nb1 N3 C29 159.2(2)
N4 Nb1 N3 C29 49.3(2)
C1 Nb1 N3 C29 176.2(2)
N2 Nb1 N3 C16 101.5(3)
N1 Nb1 N3 C16 -35.8(4)
N4 Nb1 N3 C16 -145.6(3)
C1 Nb1 N3 C16 -18.7(3)
N2 Nb1 N4 C31 52.6(3)
N1 Nb1 N4 C31 -179.5(2)
N3 Nb1 N4 C31 -47.2(3)
C1 Nb1 N4 C31 -139.1(3)
N2 Nb1 N4 C33 -116.7(3)
N1 Nb1 N4 C33 11.2(3)
N3 Nb1 N4 C33 143.5(3)
C1 Nb1 N4 C33 51.7(3)
C4 N1 C1 C3 -39.9(5)
Nb1 N1 C1 C3 120.4(3)
C4 N1 C1 C2 90.3(4)
Nb1 N1 C1 C2 -109.4(3)
C4 N1 C1 Nb1 -160.3(3)
N2 Nb1 C1 N1 96.6(2)
N4 Nb1 C1 N1 -71.2(2)
N3 Nb1 C1 N1 -160.34(18)
N2 Nb1 C1 C3 -3.4(4)
N1 Nb1 C1 C3 -100.0(4)
N4 Nb1 C1 C3 -171.2(3)
N3 Nb1 C1 C3 99.7(3)
N2 Nb1 C1 C2 -158.0(3)
N1 Nb1 C1 C2 105.4(3)
N4 Nb1 C1 C2 34.3(3)
N3 Nb1 C1 C2 -54.9(3)
C1 N1 C4 C5 -90.5(4)
Nb1 N1 C4 C5 135.1(4)
C1 N1 C4 C9 90.3(4)
Nb1 N1 C4 C9 -44.1(7)
C9 C4 C5 C6 -5.8(5)
N1 C4 C5 C6 174.9(3)
C9 C4 C5 C10 170.8(3)
N1 C4 C5 C10 -8.4(5)
C4 C5 C6 C7 2.1(6)
C10 C5 C6 C7 -174.6(4)
C5 C6 C7 C8 2.0(6)
C6 C7 C8 C9 -2.4(6)
C7 C8 C9 C4 -1.3(6)
C7 C8 C9 C11 174.9(4)
C5 C4 C9 C8 5.4(5)
N1 C4 C9 C8 -175.3(3)
C5 C4 C9 C11 -170.7(3)
N1 C4 C9 C11 8.5(5)
Nb1 N2 C12 C13 169.9(17)
Nb1 N2 C12 C15 49.3(19)
Nb1 N2 C12 C14 -68.8(19)
C29 N3 C16 C17 92.4(4)
Nb1 N3 C16 C17 -71.9(4)
C29 N3 C16 C21 -87.7(4)
Nb1 N3 C16 C21 108.1(3)
C21 C16 C17 C18 0.0(5)
N3 C16 C17 C18 179.9(3)
C21 C16 C17 C22 175.7(3)
N3 C16 C17 C22 -4.4(5)
C16 C17 C18 C19 1.4(5)
C22 C17 C18 C19 -174.6(3)
C17 C18 C19 C20 -1.1(6)
C18 C19 C20 C21 -0.5(6)
C19 C20 C21 C16 1.8(5)
C19 C20 C21 C25 -177.3(3)
C17 C16 C21 C20 -1.5(5)
N3 C16 C21 C20 178.6(3)
C17 C16 C21 C25 177.6(3)
N3 C16 C21 C25 -2.3(5)
C18 C17 C22 C24 -58.5(5)
C16 C17 C22 C24 125.8(4)
C18 C17 C22 C23 63.3(4)
C16 C17 C22 C23 -112.4(4)
C20 C21 C25 C26 -93.3(4)
C16 C21 C25 C26 87.6(4)
C20 C21 C25 C27 29.8(5)
C16 C21 C25 C27 -149.3(3)
C16 N3 C29 C30 163.7(3)
Nb1 N3 C29 C30 -29.4(4)
C16 N3 C29 C28 -15.7(5)
Nb1 N3 C29 C28 151.2(3)
N3 C29 C30 C31 -14.2(6)
C28 C29 C30 C31 165.2(4)
C33 N4 C31 C30 -167.1(3)
Nb1 N4 C31 C30 23.1(4)
C33 N4 C31 C32 11.3(5)
Nb1 N4 C31 C32 -158.5(3)
C29 C30 C31 N4 18.8(6)
C29 C30 C31 C32 -159.7(4)
C31 N4 C33 C38 75.4(4)
Nb1 N4 C33 C38 -115.9(3)
C31 N4 C33 C34 -106.6(4)
Nb1 N4 C33 C34 62.1(4)
C38 C33 C34 C35 -0.1(5)
N4 C33 C34 C35 -178.1(3)
C38 C33 C34 C39 -176.8(3)
N4 C33 C34 C39 5.2(5)
C33 C34 C35 C36 -0.1(6)
C39 C34 C35 C36 176.7(4)
C34 C35 C36 C37 0.2(6)
C35 C36 C37 C38 -0.1(6)
C36 C37 C38 C33 -0.1(6)
C36 C37 C38 C42 177.7(4)
C34 C33 C38 C37 0.2(5)
N4 C33 C38 C37 178.2(3)
C34 C33 C38 C42 -177.5(3)
N4 C33 C38 C42 0.5(5)
C35 C34 C39 C41 39.3(5)
C33 C34 C39 C41 -144.1(4)
C35 C34 C39 C40 -83.9(5)
C33 C34 C39 C40 92.7(4)
C37 C38 C42 C44 -60.9(5)
C33 C38 C42 C44 116.8(4)
C37 C38 C42 C43 62.4(5)
C33 C38 C42 C43 -119.8(4)
